data_4505280
loop_
_publ_author_name
'Zou, Ru-Qiang'
'Li, Jian-Rong'
'Xie, Ya-Bo'
'Zhang, Ruo-Hua'
'Bu, Xian-He'

_publ_section_title
;
 Tuning the Framework Formation of Silver(I) Complexes with Flexible
 Bis(benzothiazol-2-ylsulfanyl)alkanes by Varying the Ligand Spacers and
 Counteranions
;
_journal_issue 1
_journal_name_full 'Crystal Growth &amp; Design'
_journal_page_first 79
_journal_paper_doi 10.1021/cg0341149
_journal_volume 4
_journal_year 2004
_chemical_formula_sum 'C18 H15 Ag Cl3 N3 O3 S4'
_chemical_formula_weight 663.79
_chemical_name_systematic
; 
 ? 
;
_space_group_IT_number 2
_symmetry_cell_setting triclinic
_symmetry_space_group_name_Hall '-P 1'
_symmetry_space_group_name_H-M 'P -1'
_atom_sites_solution_hydrogens geom
_atom_sites_solution_primary direct
_atom_sites_solution_secondary difmap
_audit_creation_method SHELXL-97
_cell_angle_alpha 98.842(8)
_cell_angle_beta 92.006(7)
_cell_angle_gamma 116.650(6)
_cell_formula_units_Z 2
_cell_length_a 9.786(4)
_cell_length_b 10.500(4)
_cell_length_c 13.263(5)
_cell_measurement_reflns_used 654
_cell_measurement_temperature 293(2)
_cell_measurement_theta_max 20.44
_cell_measurement_theta_min 2.94
_cell_volume 1195.2(8)
_computing_cell_refinement 'Bruker SMART'
_computing_data_collection 'Bruker SMART'
_computing_data_reduction 'Bruker SAINT'
_computing_molecular_graphics 'Bruker SHELXTL'
_computing_publication_material 'Bruker SHELXTL'
_computing_structure_refinement 'SHELXL-97 (Sheldrick, 1997)'
_computing_structure_solution 'SHELXS-97 (Sheldrick, 1990)'
_diffrn_ambient_temperature 293(2)
_diffrn_measured_fraction_theta_full 0.995
_diffrn_measured_fraction_theta_max 0.995
_diffrn_measurement_device_type 'CCD area detector'
_diffrn_measurement_method 'phi and omega scans'
_diffrn_radiation_monochromator graphite
_diffrn_radiation_source 'fine-focus sealed tube'
_diffrn_radiation_type MoK\a
_diffrn_radiation_wavelength 0.71073
_diffrn_reflns_av_R_equivalents 0.0282
_diffrn_reflns_av_sigmaI/netI 0.0873
_diffrn_reflns_limit_h_max 11
_diffrn_reflns_limit_h_min -11
_diffrn_reflns_limit_k_max 12
_diffrn_reflns_limit_k_min -8
_diffrn_reflns_limit_l_max 11
_diffrn_reflns_limit_l_min -15
_diffrn_reflns_number 4910
_diffrn_reflns_theta_full 25.03
_diffrn_reflns_theta_max 25.03
_diffrn_reflns_theta_min 1.56
_exptl_absorpt_coefficient_mu 1.555
_exptl_absorpt_correction_T_max 0.8600
_exptl_absorpt_correction_T_min 0.6526
_exptl_absorpt_correction_type multi-scan
_exptl_absorpt_process_details SADABS
_exptl_crystal_density_diffrn 1.845
_exptl_crystal_density_meas 0
_exptl_crystal_density_method 'not measured'
_exptl_crystal_F_000 660
_exptl_crystal_size_max 0.30
_exptl_crystal_size_mid 0.15
_exptl_crystal_size_min 0.10
_refine_diff_density_max 0.537
_refine_diff_density_min -0.505
_refine_diff_density_rms 0.088
_refine_ls_extinction_method none
_refine_ls_goodness_of_fit_ref 0.998
_refine_ls_hydrogen_treatment mixed
_refine_ls_matrix_type full
_refine_ls_number_parameters 289
_refine_ls_number_reflns 4203
_refine_ls_number_restraints 0
_refine_ls_restrained_S_all 0.998
_refine_ls_R_factor_all 0.1112
_refine_ls_R_factor_gt 0.0510
_refine_ls_shift/su_max 0.000
_refine_ls_shift/su_mean 0.000
_refine_ls_structure_factor_coef Fsqd
_refine_ls_weighting_details 'calc w=1/[\s^2^(Fo^2^)+(0.0370P)^2^+1.3606P] where P=(Fo^2^+2Fc^2^)/3'
_refine_ls_weighting_scheme calc
_refine_ls_wR_factor_gt 0.0953
_refine_ls_wR_factor_ref 0.1125
_reflns_number_gt 2453
_reflns_number_total 4203
_reflns_threshold_expression >2sigma(I)
_cod_data_source_file cg0341149si20030703_092130.cif
_cod_data_source_block complex_3
_cod_depositor_comments
;
The following automatic conversions were performed:

'_symmetry_cell_setting' value 'Triclinic' changed to 'triclinic'
according to /home/saulius/struct/CIF-dictionaries/cif_core.dic
dictionary named 'cif_core.dic' version 2.4.1 from
2010-06-29.

'_exptl_absorpt_correction_type' value 'MULTI-SCAN'
changed to 'multi-scan' according to
/home/saulius/struct/CIF-dictionaries/cif_core.dic dictionary named
'cif_core.dic' version 2.4.1 from 2010-06-29.

Automatic conversion script
Id: cif_fix_values 1715 2011-07-08 13:25:40Z adriana 
;
_cod_original_cell_volume 1195.1(8)
_cod_original_sg_symbol_H-M P-1
_cod_database_code 4505280

loop_
_symmetry_equiv_pos_as_xyz
'x, y, z'
'-x, -y, -z'

loop_
_atom_site_label
_atom_site_type_symbol
_atom_site_fract_x
_atom_site_fract_y
_atom_site_fract_z
_atom_site_U_iso_or_equiv
_atom_site_adp_type
_atom_site_occupancy
_atom_site_symmetry_multiplicity
_atom_site_calc_flag
_atom_site_refinement_flags
Ag1 Ag 0.54745(6) 0.74624(6) 0.71378(5) 0.0588(2) Uani 1 1 d .
S1 S 0.4194(2) 0.26209(17) 0.57907(14) 0.0549(5) Uani 1 1 d .
S2 S 0.26044(19) 0.45255(18) 0.56773(14) 0.0541(5) Uani 1 1 d .
S3 S 0.33469(19) 0.88738(19) 0.60567(14) 0.0563(5) Uani 1 1 d .
S4 S 0.1953(2) 0.9243(2) 0.80359(15) 0.0592(5) Uani 1 1 d .
N1 N 0.5376(6) 0.5337(5) 0.6603(4) 0.0411(13) Uani 1 1 d .
N2 N 0.3924(5) 0.8255(5) 0.7840(4) 0.0436(13) Uani 1 1 d .
N3 N 0.8518(8) 0.9916(7) 0.7117(5) 0.0559(15) Uani 1 1 d .
O1 O 0.8404(6) 0.9240(6) 0.7810(4) 0.0781(16) Uani 1 1 d .
O3 O 0.7390(6) 0.9583(5) 0.6492(4) 0.0727(14) Uani 1 1 d .
O2 O 0.9758(6) 1.0953(6) 0.7038(4) 0.0821(16) Uani 1 1 d .
C1 C 0.6468(7) 0.4879(6) 0.6846(4) 0.0397(15) Uani 1 1 d .
C2 C 0.7890(7) 0.5745(7) 0.7405(5) 0.0472(16) Uani 1 1 d .
H2 H 0.8201 0.6720 0.7667 0.057 Uiso 1 1 calc R
C3 C 0.8832(8) 0.5131(7) 0.7564(5) 0.0583(19) Uani 1 1 d .
H3 H 0.9800 0.5704 0.7933 0.070 Uiso 1 1 calc R
C4 C 0.8380(8) 0.3677(8) 0.7190(5) 0.0552(18) Uani 1 1 d .
H4 H 0.9039 0.3284 0.7313 0.066 Uiso 1 1 calc R
C5 C 0.6967(8) 0.2819(7) 0.6640(5) 0.0503(17) Uani 1 1 d .
H5 H 0.6659 0.1842 0.6385 0.060 Uiso 1 1 calc R
C6 C 0.6010(7) 0.3417(6) 0.6469(5) 0.0444(16) Uani 1 1 d .
C7 C 0.4155(7) 0.4275(6) 0.6067(5) 0.0443(16) Uani 1 1 d .
C8 C 0.1220(7) 0.2714(6) 0.5082(5) 0.0546(18) Uani 1 1 d .
H8A H 0.1632 0.2351 0.4517 0.066 Uiso 1 1 calc R
H8B H 0.0996 0.2077 0.5577 0.066 Uiso 1 1 calc R
C9 C -0.0240(6) 0.2742(6) 0.4688(5) 0.0468(16) Uani 1 1 d .
H9A H -0.0505 0.3319 0.5212 0.056 Uiso 1 1 calc R
H9B H -0.0068 0.3189 0.4086 0.056 Uiso 1 1 calc R
C10 C 0.1550(7) 0.8777(7) 0.5584(5) 0.0523(17) Uani 1 1 d .
H10A H 0.1266 0.9344 0.6102 0.063 Uiso 1 1 calc R
H10B H 0.1698 0.9217 0.4978 0.063 Uiso 1 1 calc R
C11 C 0.3127(7) 0.8716(6) 0.7335(5) 0.0451(16) Uani 1 1 d .
C12 C 0.3630(7) 0.8292(6) 0.8854(5) 0.0454(16) Uani 1 1 d .
C13 C 0.4295(8) 0.7885(7) 0.9593(6) 0.0595(19) Uani 1 1 d .
H13 H 0.5003 0.7541 0.9436 0.071 Uiso 1 1 calc R
C14 C 0.3887(9) 0.8001(7) 1.0552(6) 0.068(2) Uani 1 1 d .
H14 H 0.4336 0.7737 1.1058 0.082 Uiso 1 1 calc R
C15 C 0.2836(9) 0.8494(7) 1.0811(6) 0.067(2) Uani 1 1 d .
H15 H 0.2585 0.8551 1.1481 0.080 Uiso 1 1 calc R
C16 C 0.2157(8) 0.8900(7) 1.0094(6) 0.066(2) Uani 1 1 d .
H16 H 0.1448 0.9239 1.0260 0.079 Uiso 1 1 calc R
C17 C 0.2566(7) 0.8787(6) 0.9111(6) 0.0492(17) Uani 1 1 d .
C18 C 0.1935(10) 0.3070(9) 0.9066(6) 0.089(3) Uani 1 1 d .
H18 H 0.1216 0.2320 0.8502 0.107 Uiso 1 1 calc R
Cl1 Cl 0.1271(3) 0.4319(3) 0.9380(3) 0.1281(10) Uani 1 1 d .
Cl2 Cl 0.3728(4) 0.3840(4) 0.8636(3) 0.1555(13) Uani 1 1 d .
Cl3 Cl 0.1980(3) 0.2236(3) 1.00736(19) 0.0989(7) Uani 1 1 d .

loop_
_atom_site_aniso_label
_atom_site_aniso_U_11
_atom_site_aniso_U_22
_atom_site_aniso_U_33
_atom_site_aniso_U_23
_atom_site_aniso_U_13
_atom_site_aniso_U_12
Ag1 0.0551(4) 0.0525(3) 0.0758(5) 0.0013(3) 0.0054(3) 0.0344(3)
S1 0.0565(11) 0.0412(9) 0.0662(13) 0.0008(9) -0.0077(10) 0.0258(9)
S2 0.0470(10) 0.0500(10) 0.0665(13) 0.0039(9) -0.0033(9) 0.0262(9)
S3 0.0457(10) 0.0639(11) 0.0602(13) 0.0107(10) 0.0054(9) 0.0264(9)
S4 0.0542(11) 0.0703(12) 0.0693(14) 0.0129(10) 0.0122(10) 0.0422(10)
N1 0.039(3) 0.039(3) 0.049(4) 0.010(3) 0.011(3) 0.021(3)
N2 0.033(3) 0.034(3) 0.059(4) -0.003(3) -0.001(3) 0.015(2)
N3 0.055(4) 0.050(4) 0.064(5) 0.001(4) 0.010(4) 0.028(4)
O1 0.079(4) 0.084(4) 0.088(4) 0.039(3) 0.010(3) 0.044(3)
O3 0.068(4) 0.073(3) 0.063(4) 0.017(3) -0.005(3) 0.020(3)
O2 0.067(4) 0.064(3) 0.090(4) 0.016(3) 0.006(3) 0.008(3)
C1 0.048(4) 0.048(4) 0.031(4) 0.011(3) 0.010(3) 0.027(3)
C2 0.050(4) 0.048(4) 0.043(4) 0.003(3) 0.002(3) 0.024(3)
C3 0.051(4) 0.059(5) 0.067(5) 0.018(4) -0.003(4) 0.026(4)
C4 0.066(5) 0.069(5) 0.051(5) 0.020(4) 0.003(4) 0.047(4)
C5 0.064(5) 0.050(4) 0.052(5) 0.009(3) 0.004(4) 0.039(4)
C6 0.058(4) 0.043(4) 0.040(4) 0.010(3) 0.008(3) 0.029(3)
C7 0.045(4) 0.039(4) 0.053(5) 0.014(3) 0.016(3) 0.021(3)
C8 0.045(4) 0.047(4) 0.067(5) 0.004(4) 0.002(4) 0.020(3)
C9 0.042(4) 0.043(4) 0.054(5) 0.013(3) 0.004(3) 0.018(3)
C10 0.048(4) 0.055(4) 0.055(5) 0.015(4) -0.001(3) 0.024(4)
C11 0.033(4) 0.038(4) 0.058(5) 0.000(3) 0.005(3) 0.014(3)
C12 0.041(4) 0.040(4) 0.050(5) 0.005(3) 0.003(3) 0.016(3)
C13 0.056(5) 0.058(5) 0.065(6) 0.009(4) 0.004(4) 0.028(4)
C14 0.084(6) 0.061(5) 0.057(6) 0.015(4) 0.004(5) 0.031(4)
C15 0.069(5) 0.062(5) 0.058(6) 0.013(4) 0.016(4) 0.019(4)
C16 0.067(5) 0.065(5) 0.071(6) 0.013(4) 0.026(5) 0.034(4)
C17 0.042(4) 0.041(4) 0.063(5) 0.003(3) 0.005(4) 0.020(3)
C18 0.103(7) 0.084(6) 0.073(6) 0.020(5) -0.003(5) 0.036(5)
Cl1 0.107(2) 0.0900(18) 0.192(3) 0.0384(19) -0.004(2) 0.0472(16)
Cl2 0.178(3) 0.175(3) 0.142(3) 0.071(2) 0.089(3) 0.089(3)
Cl3 0.0955(17) 0.132(2) 0.0933(18) 0.0402(15) 0.0159(14) 0.0671(16)

loop_
_atom_type_symbol
_atom_type_description
_atom_type_scat_dispersion_real
_atom_type_scat_dispersion_imag
_atom_type_scat_source
C C 0.0033 0.0016 'International Tables Vol C Tables 4.2.6.8 and 6.1.1.4'
H H 0.0000 0.0000 'International Tables Vol C Tables 4.2.6.8 and 6.1.1.4'
N N 0.0061 0.0033 'International Tables Vol C Tables 4.2.6.8 and 6.1.1.4'
O O 0.0106 0.0060 'International Tables Vol C Tables 4.2.6.8 and 6.1.1.4'
Ag Ag -0.8971 1.1015 'International Tables Vol C Tables 4.2.6.8 and 6.1.1.4'
S S 0.1246 0.1234 'International Tables Vol C Tables 4.2.6.8 and 6.1.1.4'
Cl Cl 0.1484 0.1585 'International Tables Vol C Tables 4.2.6.8 and 6.1.1.4'

loop_
_geom_angle_atom_site_label_1
_geom_angle_atom_site_label_2
_geom_angle_atom_site_label_3
_geom_angle
_geom_angle_site_symmetry_1
N1 Ag1 N2 136.05(17) .
N1 Ag1 O3 118.27(17) .
N2 Ag1 O3 103.62(18) .
C6 S1 C7 89.3(3) .
C7 S2 C8 102.0(3) .
C11 S3 C10 102.9(3) .
C11 S4 C17 89.3(3) .
C7 N1 C1 111.0(5) .
C7 N1 Ag1 121.1(4) .
C1 N1 Ag1 127.7(4) .
C11 N2 C12 111.1(5) .
C11 N2 Ag1 123.7(4) .
C12 N2 Ag1 125.2(4) .
O1 N3 O2 120.5(7) .
O1 N3 O3 120.5(6) .
O2 N3 O3 119.0(7) .
N3 O3 Ag1 99.1(4) .
C2 C1 C6 120.3(6) .
C2 C1 N1 125.4(5) .
C6 C1 N1 114.2(6) .
C3 C2 C1 118.1(6) .
C3 C2 H2 120.9 .
C1 C2 H2 120.9 .
C2 C3 C4 121.7(7) .
C2 C3 H3 119.2 .
C4 C3 H3 119.2 .
C5 C4 C3 120.1(6) .
C5 C4 H4 119.9 .
C3 C4 H4 119.9 .
C4 C5 C6 119.0(6) .
C4 C5 H5 120.5 .
C6 C5 H5 120.5 .
C5 C6 C1 120.7(6) .
C5 C6 S1 129.4(5) .
C1 C6 S1 109.8(4) .
N1 C7 S2 120.9(4) .
N1 C7 S1 115.6(4) .
S2 C7 S1 123.5(4) .
C9 C8 S2 108.8(4) .
C9 C8 H8A 109.9 .
S2 C8 H8A 109.9 .
C9 C8 H8B 109.9 .
S2 C8 H8B 109.9 .
H8A C8 H8B 108.3 .
C10 C9 C8 110.5(5) 2_566
C10 C9 H9A 109.6 2_566
C8 C9 H9A 109.6 .
C10 C9 H9B 109.6 2_566
C8 C9 H9B 109.6 .
H9A C9 H9B 108.1 .
C9 C10 S3 114.3(4) 2_566
C9 C10 H10A 108.7 2_566
S3 C10 H10A 108.7 .
C9 C10 H10B 108.7 2_566
S3 C10 H10B 108.7 .
H10A C10 H10B 107.6 .
N2 C11 S4 115.6(5) .
N2 C11 S3 120.8(5) .
S4 C11 S3 123.5(4) .
C13 C12 N2 125.6(6) .
C13 C12 C17 119.6(7) .
N2 C12 C17 114.8(6) .
C14 C13 C12 118.0(7) .
C14 C13 H13 121.0 .
C12 C13 H13 121.0 .
C13 C14 C15 122.7(7) .
C13 C14 H14 118.7 .
C15 C14 H14 118.7 .
C16 C15 C14 120.6(8) .
C16 C15 H15 119.7 .
C14 C15 H15 119.7 .
C15 C16 C17 117.3(7) .
C15 C16 H16 121.4 .
C17 C16 H16 121.4 .
C16 C17 C12 121.9(6) .
C16 C17 S4 128.8(5) .
C12 C17 S4 109.2(5) .
Cl1 C18 Cl3 111.7(5) .
Cl1 C18 Cl2 111.6(5) .
Cl3 C18 Cl2 110.6(5) .
Cl1 C18 H18 107.6 .
Cl3 C18 H18 107.6 .
Cl2 C18 H18 107.6 .

loop_
_geom_bond_atom_site_label_1
_geom_bond_atom_site_label_2
_geom_bond_distance
_geom_bond_site_symmetry_2
Ag1 N1 2.193(4) .
Ag1 N2 2.203(5) .
Ag1 O3 2.482(5) .
S1 C6 1.729(6) .
S1 C7 1.737(6) .
S2 C7 1.727(6) .
S2 C8 1.797(6) .
S3 C11 1.740(7) .
S3 C10 1.799(6) .
S4 C11 1.725(6) .
S4 C17 1.740(7) .
N1 C7 1.295(7) .
N1 C1 1.400(7) .
N2 C11 1.302(7) .
N2 C12 1.384(8) .
N3 O1 1.224(7) .
N3 O2 1.236(7) .
N3 O3 1.236(7) .
C1 C2 1.378(8) .
C1 C6 1.392(8) .
C2 C3 1.368(8) .
C2 H2 0.9300 .
C3 C4 1.385(9) .
C3 H3 0.9300 .
C4 C5 1.365(9) .
C4 H4 0.9300 .
C5 C6 1.372(8) .
C5 H5 0.9300 .
C8 C9 1.519(8) .
C8 H8A 0.9700 .
C8 H8B 0.9700 .
C9 C10 1.508(8) 2_566
C9 H9A 0.9700 .
C9 H9B 0.9700 .
C10 C9 1.508(8) 2_566
C10 H10A 0.9700 .
C10 H10B 0.9700 .
C12 C13 1.379(9) .
C12 C17 1.388(8) .
C13 C14 1.350(9) .
C13 H13 0.9300 .
C14 C15 1.376(10) .
C14 H14 0.9300 .
C15 C16 1.364(10) .
C15 H15 0.9300 .
C16 C17 1.380(9) .
C16 H16 0.9300 .
C18 Cl1 1.712(8) .
C18 Cl3 1.715(8) .
C18 Cl2 1.731(9) .
C18 H18 0.9800 .

loop_
_geom_torsion_atom_site_label_1
_geom_torsion_atom_site_label_2
_geom_torsion_atom_site_label_3
_geom_torsion_atom_site_label_4
_geom_torsion
_geom_torsion_site_symmetry_4
N2 Ag1 N1 C7 43.9(6) .
O3 Ag1 N1 C7 -116.7(5) .
N2 Ag1 N1 C1 -129.6(5) .
O3 Ag1 N1 C1 69.8(5) .
N1 Ag1 N2 C11 -102.2(5) .
O3 Ag1 N2 C11 60.2(5) .
N1 Ag1 N2 C12 75.8(5) .
O3 Ag1 N2 C12 -121.8(4) .
O1 N3 O3 Ag1 -2.0(7) .
O2 N3 O3 Ag1 178.9(5) .
N1 Ag1 O3 N3 -85.1(4) .
N2 Ag1 O3 N3 108.6(4) .
C7 N1 C1 C2 179.8(6) .
Ag1 N1 C1 C2 -6.1(8) .
C7 N1 C1 C6 -0.2(7) .
Ag1 N1 C1 C6 173.9(4) .
C6 C1 C2 C3 0.8(9) .
N1 C1 C2 C3 -179.2(6) .
C1 C2 C3 C4 -0.8(10) .
C2 C3 C4 C5 0.5(10) .
C3 C4 C5 C6 -0.2(10) .
C4 C5 C6 C1 0.2(9) .
C4 C5 C6 S1 178.8(5) .
C2 C1 C6 C5 -0.5(9) .
N1 C1 C6 C5 179.5(5) .
C2 C1 C6 S1 -179.3(5) .
N1 C1 C6 S1 0.7(7) .
C7 S1 C6 C5 -179.4(6) .
C7 S1 C6 C1 -0.7(5) .
C1 N1 C7 S2 179.0(4) .
Ag1 N1 C7 S2 4.4(7) .
C1 N1 C7 S1 -0.4(7) .
Ag1 N1 C7 S1 -174.9(3) .
C8 S2 C7 N1 -175.1(5) .
C8 S2 C7 S1 4.2(5) .
C6 S1 C7 N1 0.7(5) .
C6 S1 C7 S2 -178.7(4) .
C7 S2 C8 C9 -179.9(5) .
S2 C8 C9 C10 -166.4(5) 2_566
C11 S3 C10 C9 -80.1(5) 2_566
C12 N2 C11 S4 0.2(6) .
Ag1 N2 C11 S4 178.4(2) .
C12 N2 C11 S3 176.7(4) .
Ag1 N2 C11 S3 -5.1(7) .
C17 S4 C11 N2 -0.7(5) .
C17 S4 C11 S3 -177.0(4) .
C10 S3 C11 N2 156.6(5) .
C10 S3 C11 S4 -27.2(5) .
C11 N2 C12 C13 -179.6(6) .
Ag1 N2 C12 C13 2.2(9) .
C11 N2 C12 C17 0.6(7) .
Ag1 N2 C12 C17 -177.6(4) .
N2 C12 C13 C14 179.4(6) .
C17 C12 C13 C14 -0.7(10) .
C12 C13 C14 C15 0.6(11) .
C13 C14 C15 C16 -0.4(12) .
C14 C15 C16 C17 0.3(11) .
C15 C16 C17 C12 -0.5(10) .
C15 C16 C17 S4 -178.5(5) .
C13 C12 C17 C16 0.7(10) .
N2 C12 C17 C16 -179.5(6) .
C13 C12 C17 S4 179.1(5) .
N2 C12 C17 S4 -1.0(7) .
C11 S4 C17 C16 179.2(7) .
C11 S4 C17 C12 0.9(5) .
